data_4130579
loop_
_publ_author_name
'Chen, Qing-An'
'Klare, Hendrik F. T.'
'Oestreich, Martin'

_publ_section_title
;
 Br\/onsted Acid-Promoted Formation of Stabilized Silylium Ions for
 Catalytic Friedel-Crafts C-H Silylation.
;
_journal_issue 25
_journal_name_full 'Journal of the American Chemical Society'
_journal_page_first 7868
_journal_page_last 7871
_journal_paper_doi 10.1021/jacs.6b04878
_journal_volume 138
_journal_year 2016
_chemical_formula_sum 'C24 H22 N2 Si'
_chemical_formula_weight 366.53
_space_group_IT_number 2
_space_group_name_Hall '-P 1'
_space_group_name_H-M_alt 'P -1'
_symmetry_cell_setting triclinic
_symmetry_space_group_name_H-M 'P -1'
_atom_sites_solution_hydrogens geom
_atom_sites_solution_primary direct
_atom_sites_solution_secondary difmap
_audit_creation_method 'CrysAlisPro 1.171.38.41 (Rigaku OD, 2015)'
_cell_angle_alpha 95.610(3)
_cell_angle_beta 92.724(3)
_cell_angle_gamma 107.775(3)
_cell_formula_units_Z 4
_cell_length_a 9.0894(3)
_cell_length_b 11.2642(4)
_cell_length_c 20.8038(7)
_cell_measurement_reflns_used 8450
_cell_measurement_temperature 150(2)
_cell_measurement_theta_max 73.4240
_cell_measurement_theta_min 4.1420
_cell_volume 2011.86(12)
_computing_cell_refinement 'CrysAlisPro 1.171.38.41 (Rigaku OD, 2015)'
_computing_data_collection 'CrysAlisPro 1.171.38.41 (Rigaku OD, 2015)'
_computing_data_reduction 'CrysAlisPro 1.171.38.41 (Rigaku OD, 2015)'
_computing_structure_refinement 'SHELXL-97 (Sheldrick, 1997)'
_computing_structure_solution 'SHELXS-97 (Sheldrick, 1990)'
_diffrn_ambient_environment N~2~
_diffrn_ambient_temperature 150.00(10)
_diffrn_detector 'CCD plate'
_diffrn_detector_area_resol_mean 10.5435
_diffrn_detector_type Atlas
_diffrn_measured_fraction_theta_full 0.997
_diffrn_measured_fraction_theta_max 0.997
_diffrn_measurement_device 'four-circle diffractometer'
_diffrn_measurement_device_type 'SuperNova, Single source at offset, Atlas'
_diffrn_measurement_method '\w scans'
_diffrn_radiation_monochromator mirror
_diffrn_radiation_probe x-ray
_diffrn_radiation_type 'Cu K\a'
_diffrn_radiation_wavelength 1.54184
_diffrn_reflns_av_R_equivalents 0.0209
_diffrn_reflns_av_sigmaI/netI 0.0239
_diffrn_reflns_limit_h_max 10
_diffrn_reflns_limit_h_min -9
_diffrn_reflns_limit_k_max 13
_diffrn_reflns_limit_k_min -13
_diffrn_reflns_limit_l_max 24
_diffrn_reflns_limit_l_min -24
_diffrn_reflns_number 13236
_diffrn_reflns_theta_full 67.50
_diffrn_reflns_theta_max 67.50
_diffrn_reflns_theta_min 4.15
_diffrn_source 'sealed X-ray tube'
_diffrn_source_type 'SuperNova (Cu) X-ray Source'
_exptl_absorpt_coefficient_mu 1.091
_exptl_absorpt_correction_T_max 0.8931
_exptl_absorpt_correction_T_min 0.7257
_exptl_absorpt_correction_type multi-scan
_exptl_absorpt_process_details
;
CrysAlisPro 1.171.38.41 (Rigaku Oxford Diffraction, 2015)
Empirical absorption correction using spherical harmonics,
 implemented in SCALE3 ABSPACK scaling algorithm.
;
_exptl_crystal_colour colourless
_exptl_crystal_density_diffrn 1.210
_exptl_crystal_density_method 'not measured'
_exptl_crystal_description plate
_exptl_crystal_F_000 776
_exptl_crystal_size_max 0.31
_exptl_crystal_size_mid 0.26
_exptl_crystal_size_min 0.11
_refine_diff_density_max 0.534
_refine_diff_density_min -0.311
_refine_diff_density_rms 0.041
_refine_ls_extinction_method none
_refine_ls_goodness_of_fit_ref 1.020
_refine_ls_hydrogen_treatment mixed
_refine_ls_matrix_type full
_refine_ls_number_parameters 497
_refine_ls_number_reflns 7232
_refine_ls_number_restraints 0
_refine_ls_restrained_S_all 1.020
_refine_ls_R_factor_all 0.0451
_refine_ls_R_factor_gt 0.0414
_refine_ls_shift/su_max 0.000
_refine_ls_shift/su_mean 0.000
_refine_ls_structure_factor_coef Fsqd
_refine_ls_weighting_details 'calc w=1/[\s^2^(Fo^2^)+(0.0514P)^2^+1.0180P] where P=(Fo^2^+2Fc^2^)/3'
_refine_ls_weighting_scheme calc
_refine_ls_wR_factor_gt 0.1056
_refine_ls_wR_factor_ref 0.1089
_reflns_number_gt 6632
_reflns_number_total 7232
_reflns_threshold_expression >2sigma(I)
_cod_data_source_file ja6b04878_si_002.cif
_cod_data_source_block cu-1827
_cod_original_cell_volume 2011.87(11)
_cod_original_sg_symbol_H-M P-1
_cod_database_code 4130579

loop_
_symmetry_equiv_pos_as_xyz
'x, y, z'
'-x, -y, -z'

loop_
_atom_site_label
_atom_site_type_symbol
_atom_site_fract_x
_atom_site_fract_y
_atom_site_fract_z
_atom_site_U_iso_or_equiv
_atom_site_adp_type
_atom_site_occupancy
_atom_site_symmetry_multiplicity
_atom_site_calc_flag
_atom_site_refinement_flags
Si1 Si 0.27767(5) 0.32708(4) 0.09036(2) 0.02819(12) Uani 1 1 d .
H1 H 0.1631(19) 0.2564(15) 0.1278(8) 0.025(4) Uiso 1 1 d .
Si2 Si 0.04420(5) 0.26103(4) 0.55177(2) 0.03012(12) Uani 1 1 d .
H2 H 0.0853(19) 0.1552(15) 0.5697(8) 0.024(4) Uiso 1 1 d .
N1 N 0.12426(15) 0.46300(12) -0.06415(7) 0.0301(3) Uani 1 1 d .
N2 N 0.57953(16) 0.17410(13) 0.00703(7) 0.0362(3) Uani 1 1 d .
N3 N 0.29641(19) 0.43395(13) 0.41244(7) 0.0383(3) Uani 1 1 d .
N4 N -0.40563(17) 0.19636(14) 0.49072(9) 0.0462(4) Uani 1 1 d .
C1 C 0.18942(17) 0.35680(14) 0.01403(8) 0.0279(3) Uani 1 1 d .
C2 C 0.19593(18) 0.47237(15) -0.00361(8) 0.0289(3) Uani 1 1 d .
H2A H 0.2443 0.5495 0.0229 0.035 Uiso 1 1 calc R
C3 C 0.10631(17) 0.26829(15) -0.04042(8) 0.0283(3) Uani 1 1 d .
C4 C 0.06180(19) 0.13719(15) -0.05312(9) 0.0342(4) Uani 1 1 d .
H4A H 0.0863 0.0885 -0.0219 0.041 Uiso 1 1 calc R
C5 C -0.0181(2) 0.07996(17) -0.11163(9) 0.0415(4) Uani 1 1 d .
H5A H -0.0497 -0.0090 -0.1203 0.050 Uiso 1 1 calc R
C6 C -0.0533(2) 0.15043(18) -0.15838(9) 0.0428(4) Uani 1 1 d .
H6A H -0.1078 0.1083 -0.1984 0.051 Uiso 1 1 calc R
C7 C -0.0109(2) 0.27978(17) -0.14785(8) 0.0371(4) Uani 1 1 d .
H7A H -0.0345 0.3276 -0.1797 0.044 Uiso 1 1 calc R
C8 C 0.06833(17) 0.33725(15) -0.08818(8) 0.0292(3) Uani 1 1 d .
C9 C 0.1211(2) 0.56760(16) -0.09927(9) 0.0388(4) Uani 1 1 d .
H9A H 0.1152 0.6376 -0.0687 0.058 Uiso 1 1 calc R
H9B H 0.0304 0.5414 -0.1308 0.058 Uiso 1 1 calc R
H9C H 0.2157 0.5944 -0.1220 0.058 Uiso 1 1 calc R
C10 C 0.41701(18) 0.24249(14) 0.06938(8) 0.0297(3) Uani 1 1 d .
C11 C 0.46917(19) 0.23342(15) 0.00852(8) 0.0335(4) Uani 1 1 d .
H11A H 0.4328 0.2646 -0.0278 0.040 Uiso 1 1 calc R
C12 C 0.50238(18) 0.18276(14) 0.10836(8) 0.0316(3) Uani 1 1 d .
C13 C 0.5054(2) 0.16031(17) 0.17306(9) 0.0408(4) Uani 1 1 d .
H13A H 0.4387 0.1853 0.2015 0.049 Uiso 1 1 calc R
C14 C 0.6077(2) 0.1007(2) 0.19516(11) 0.0528(5) Uani 1 1 d .
H14A H 0.6110 0.0855 0.2392 0.063 Uiso 1 1 calc R
C15 C 0.7060(2) 0.06267(19) 0.15383(13) 0.0560(6) Uani 1 1 d .
H15A H 0.7748 0.0222 0.1705 0.067 Uiso 1 1 calc R
C16 C 0.7054(2) 0.08231(17) 0.08999(11) 0.0469(5) Uani 1 1 d .
H16A H 0.7720 0.0561 0.0620 0.056 Uiso 1 1 calc R
C17 C 0.60309(19) 0.14225(15) 0.06776(9) 0.0352(4) Uani 1 1 d .
C18 C 0.6628(2) 0.15312(19) -0.04905(10) 0.0473(5) Uani 1 1 d .
H18A H 0.6161 0.1760 -0.0875 0.071 Uiso 1 1 calc R
H18B H 0.6565 0.0644 -0.0561 0.071 Uiso 1 1 calc R
H18C H 0.7717 0.2050 -0.0412 0.071 Uiso 1 1 calc R
C19 C 0.37279(19) 0.48280(15) 0.13984(7) 0.0293(3) Uani 1 1 d .
C20 C 0.5145(2) 0.56233(16) 0.12457(8) 0.0341(4) Uani 1 1 d .
H20A H 0.5663 0.5343 0.0905 0.041 Uiso 1 1 calc R
C21 C 0.5812(2) 0.68118(17) 0.15788(9) 0.0400(4) Uani 1 1 d .
H21A H 0.6777 0.7336 0.1467 0.048 Uiso 1 1 calc R
C22 C 0.5066(2) 0.72314(17) 0.20758(9) 0.0409(4) Uani 1 1 d .
H22A H 0.5515 0.8047 0.2303 0.049 Uiso 1 1 calc R
C23 C 0.3676(2) 0.64661(18) 0.22392(8) 0.0413(4) Uani 1 1 d .
H23A H 0.3169 0.6754 0.2582 0.050 Uiso 1 1 calc R
C24 C 0.3009(2) 0.52742(17) 0.19067(8) 0.0350(4) Uani 1 1 d .
H24A H 0.2049 0.4754 0.2026 0.042 Uiso 1 1 calc R
C25 C 0.13801(18) 0.31360(15) 0.47829(8) 0.0300(3) Uani 1 1 d .
C26 C 0.2479(2) 0.42641(16) 0.47371(8) 0.0335(4) Uani 1 1 d .
H26A H 0.2858 0.4914 0.5087 0.040 Uiso 1 1 calc R
C27 C 0.11585(19) 0.24599(15) 0.41391(8) 0.0311(3) Uani 1 1 d .
C28 C 0.0207(2) 0.12701(17) 0.38643(9) 0.0388(4) Uani 1 1 d .
H28A H -0.0474 0.0726 0.4119 0.047 Uiso 1 1 calc R
C29 C 0.0278(2) 0.09038(19) 0.32164(10) 0.0470(5) Uani 1 1 d .
H29A H -0.0368 0.0102 0.3025 0.056 Uiso 1 1 calc R
C30 C 0.1281(3) 0.16871(19) 0.28365(9) 0.0500(5) Uani 1 1 d .
H30A H 0.1300 0.1408 0.2392 0.060 Uiso 1 1 calc R
C31 C 0.2243(3) 0.28578(18) 0.30920(9) 0.0473(5) Uani 1 1 d .
H31A H 0.2935 0.3387 0.2835 0.057 Uiso 1 1 calc R
C32 C 0.2157(2) 0.32324(16) 0.37454(8) 0.0352(4) Uani 1 1 d .
C33 C 0.4067(3) 0.5416(2) 0.39035(11) 0.0670(7) Uani 1 1 d .
H33A H 0.4659 0.5984 0.4279 0.101 Uiso 1 1 calc R
H33B H 0.3511 0.5858 0.3650 0.101 Uiso 1 1 calc R
H33C H 0.4777 0.5134 0.3632 0.101 Uiso 1 1 calc R
C34 C -0.16764(19) 0.21686(15) 0.53629(9) 0.0348(4) Uani 1 1 d .
C35 C -0.2483(2) 0.23631(17) 0.48351(10) 0.0408(4) Uani 1 1 d .
H35A H -0.2027 0.2722 0.4469 0.049 Uiso 1 1 calc R
C36 C -0.28377(19) 0.16052(16) 0.57935(9) 0.0382(4) Uani 1 1 d .
C37 C -0.2759(2) 0.12086(18) 0.64061(9) 0.0441(4) Uani 1 1 d .
H37A H -0.1786 0.1285 0.6623 0.053 Uiso 1 1 calc R
C38 C -0.4120(3) 0.0704(2) 0.66917(11) 0.0562(6) Uani 1 1 d .
H38A H -0.4075 0.0432 0.7108 0.067 Uiso 1 1 calc R
C39 C -0.5543(3) 0.0588(2) 0.63812(12) 0.0589(6) Uani 1 1 d .
H39A H -0.6455 0.0234 0.6591 0.071 Uiso 1 1 calc R
C40 C -0.5683(2) 0.09663(19) 0.57821(12) 0.0539(6) Uani 1 1 d .
H40A H -0.6667 0.0882 0.5573 0.065 Uiso 1 1 calc R
C41 C -0.4297(2) 0.14870(17) 0.54902(10) 0.0413(4) Uani 1 1 d .
C42 C -0.5250(2) 0.2040(2) 0.44353(12) 0.0591(6) Uani 1 1 d .
H42A H -0.5958 0.1195 0.4293 0.089 Uiso 1 1 calc R
H42B H -0.4764 0.2412 0.4061 0.089 Uiso 1 1 calc R
H42C H -0.5830 0.2563 0.4634 0.089 Uiso 1 1 calc R
C43 C 0.11387(18) 0.38792(16) 0.62122(8) 0.0310(3) Uani 1 1 d .
C44 C 0.2144(2) 0.3805(2) 0.67187(10) 0.0496(5) Uani 1 1 d .
H44A H 0.2485 0.3087 0.6716 0.060 Uiso 1 1 calc R
C45 C 0.2662(3) 0.4760(2) 0.72281(11) 0.0625(6) Uani 1 1 d .
H45A H 0.3360 0.4694 0.7567 0.075 Uiso 1 1 calc R
C46 C 0.2172(3) 0.5796(2) 0.72448(9) 0.0514(5) Uani 1 1 d .
H46A H 0.2521 0.6444 0.7597 0.062 Uiso 1 1 calc R
C47 C 0.1177(3) 0.5896(2) 0.67515(11) 0.0574(6) Uani 1 1 d .
H47A H 0.0839 0.6616 0.6760 0.069 Uiso 1 1 calc R
C48 C 0.0665(3) 0.49449(19) 0.62402(10) 0.0500(5) Uani 1 1 d .
H48A H -0.0025 0.5023 0.5901 0.060 Uiso 1 1 calc R

loop_
_atom_site_aniso_label
_atom_site_aniso_U_11
_atom_site_aniso_U_22
_atom_site_aniso_U_33
_atom_site_aniso_U_23
_atom_site_aniso_U_13
_atom_site_aniso_U_12
Si1 0.0291(2) 0.0286(2) 0.0291(2) 0.00177(17) 0.00697(17) 0.01202(17)
Si2 0.0241(2) 0.0309(2) 0.0353(2) 0.00212(18) 0.00400(17) 0.00884(17)
N1 0.0286(7) 0.0266(7) 0.0337(7) 0.0030(5) 0.0034(5) 0.0067(5)
N2 0.0279(7) 0.0335(7) 0.0445(8) -0.0087(6) 0.0072(6) 0.0092(6)
N3 0.0521(9) 0.0269(7) 0.0346(8) 0.0031(6) 0.0088(7) 0.0100(6)
N4 0.0296(8) 0.0377(8) 0.0679(11) -0.0184(8) -0.0126(7) 0.0156(6)
C1 0.0241(7) 0.0281(8) 0.0310(8) -0.0007(6) 0.0062(6) 0.0084(6)
C2 0.0250(7) 0.0273(8) 0.0319(8) -0.0018(6) 0.0036(6) 0.0058(6)
C3 0.0223(7) 0.0294(8) 0.0329(8) -0.0004(6) 0.0072(6) 0.0083(6)
C4 0.0310(8) 0.0284(8) 0.0435(9) 0.0001(7) 0.0071(7) 0.0106(7)
C5 0.0384(10) 0.0299(9) 0.0525(11) -0.0099(8) 0.0040(8) 0.0097(7)
C6 0.0389(10) 0.0440(10) 0.0394(10) -0.0123(8) -0.0017(8) 0.0100(8)
C7 0.0344(9) 0.0417(10) 0.0331(9) -0.0007(7) 0.0021(7) 0.0107(7)
C8 0.0237(7) 0.0295(8) 0.0330(8) 0.0005(6) 0.0059(6) 0.0068(6)
C9 0.0409(10) 0.0328(9) 0.0425(10) 0.0101(7) 0.0040(8) 0.0092(7)
C10 0.0283(8) 0.0259(8) 0.0343(8) -0.0016(6) 0.0038(6) 0.0087(6)
C11 0.0284(8) 0.0325(8) 0.0384(9) -0.0029(7) 0.0035(7) 0.0097(7)
C12 0.0275(8) 0.0202(7) 0.0441(9) 0.0002(6) 0.0031(7) 0.0043(6)
C13 0.0386(10) 0.0340(9) 0.0490(11) 0.0082(8) 0.0041(8) 0.0089(7)
C14 0.0482(12) 0.0476(11) 0.0639(13) 0.0236(10) -0.0008(10) 0.0123(9)
C15 0.0397(11) 0.0412(11) 0.0928(18) 0.0208(11) 0.0020(11) 0.0175(9)
C16 0.0331(9) 0.0306(9) 0.0787(15) 0.0042(9) 0.0059(9) 0.0128(7)
C17 0.0265(8) 0.0216(7) 0.0539(11) -0.0027(7) 0.0042(7) 0.0045(6)
C18 0.0350(10) 0.0451(11) 0.0559(12) -0.0153(9) 0.0150(8) 0.0084(8)
C19 0.0344(8) 0.0337(8) 0.0242(7) 0.0020(6) 0.0023(6) 0.0176(7)
C20 0.0361(9) 0.0380(9) 0.0294(8) -0.0012(7) 0.0054(7) 0.0146(7)
C21 0.0417(10) 0.0393(10) 0.0364(9) -0.0010(7) 0.0042(8) 0.0103(8)
C22 0.0518(11) 0.0356(9) 0.0346(9) -0.0056(7) -0.0016(8) 0.0163(8)
C23 0.0534(11) 0.0471(10) 0.0290(9) -0.0038(7) 0.0068(8) 0.0262(9)
C24 0.0392(9) 0.0417(9) 0.0288(8) 0.0035(7) 0.0078(7) 0.0188(8)
C25 0.0271(8) 0.0316(8) 0.0322(8) -0.0003(6) 0.0010(6) 0.0120(6)
C26 0.0395(9) 0.0304(8) 0.0316(8) -0.0013(6) 0.0028(7) 0.0136(7)
C27 0.0306(8) 0.0307(8) 0.0336(8) -0.0002(7) 0.0003(6) 0.0136(7)
C28 0.0348(9) 0.0343(9) 0.0453(10) -0.0030(7) 0.0018(7) 0.0104(7)
C29 0.0490(11) 0.0404(10) 0.0473(11) -0.0119(8) -0.0039(9) 0.0139(9)
C30 0.0690(14) 0.0489(11) 0.0330(10) -0.0076(8) 0.0019(9) 0.0241(10)
C31 0.0694(13) 0.0413(10) 0.0341(9) 0.0043(8) 0.0109(9) 0.0206(10)
C32 0.0461(10) 0.0292(8) 0.0323(9) 0.0015(7) 0.0022(7) 0.0156(7)
C33 0.1001(19) 0.0355(11) 0.0498(13) 0.0056(9) 0.0242(12) -0.0047(11)
C34 0.0262(8) 0.0307(8) 0.0445(10) -0.0066(7) 0.0017(7) 0.0081(7)
C35 0.0323(9) 0.0342(9) 0.0535(11) -0.0083(8) -0.0009(8) 0.0114(7)
C36 0.0260(8) 0.0287(8) 0.0541(11) -0.0147(7) 0.0047(7) 0.0059(7)
C37 0.0403(10) 0.0402(10) 0.0464(11) -0.0085(8) 0.0114(8) 0.0075(8)
C38 0.0503(12) 0.0514(12) 0.0572(13) -0.0101(10) 0.0214(10) 0.0040(10)
C39 0.0470(12) 0.0558(13) 0.0652(15) -0.0126(11) 0.0231(11) 0.0067(10)
C40 0.0252(9) 0.0409(10) 0.0861(17) -0.0266(11) 0.0025(9) 0.0069(8)
C41 0.0316(9) 0.0325(9) 0.0555(12) -0.0141(8) 0.0044(8) 0.0094(7)
C42 0.0448(11) 0.0547(13) 0.0760(15) -0.0215(11) -0.0220(11) 0.0259(10)
C43 0.0262(8) 0.0366(9) 0.0295(8) 0.0057(7) 0.0043(6) 0.0081(7)
C44 0.0558(12) 0.0520(12) 0.0442(11) 0.0026(9) -0.0102(9) 0.0246(10)
C45 0.0760(16) 0.0694(15) 0.0409(11) -0.0017(10) -0.0231(11) 0.0277(12)
C46 0.0632(13) 0.0500(12) 0.0333(10) -0.0037(8) -0.0046(9) 0.0104(10)
C47 0.0749(15) 0.0494(12) 0.0495(12) -0.0103(9) -0.0125(11) 0.0294(11)
C48 0.0587(12) 0.0488(11) 0.0442(11) -0.0066(9) -0.0162(9) 0.0262(10)

loop_
_atom_type_symbol
_atom_type_description
_atom_type_scat_dispersion_real
_atom_type_scat_dispersion_imag
_atom_type_scat_source
C C 0.0181 0.0091 'International Tables Vol C Tables 4.2.6.8 and 6.1.1.4'
H H 0.0000 0.0000 'International Tables Vol C Tables 4.2.6.8 and 6.1.1.4'
N N 0.0311 0.0180 'International Tables Vol C Tables 4.2.6.8 and 6.1.1.4'
Si Si 0.2541 0.3302 'International Tables Vol C Tables 4.2.6.8 and 6.1.1.4'

loop_
_geom_angle_atom_site_label_1
_geom_angle_atom_site_label_2
_geom_angle_atom_site_label_3
_geom_angle
C10 Si1 C1 108.06(7)
C10 Si1 C19 112.49(7)
C1 Si1 C19 107.72(7)
C34 Si2 C25 109.78(8)
C34 Si2 C43 110.49(7)
C25 Si2 C43 110.21(7)
C2 N1 C8 108.05(13)
C2 N1 C9 125.70(14)
C8 N1 C9 126.00(14)
C11 N2 C17 108.39(14)
C11 N2 C18 125.63(17)
C17 N2 C18 125.94(15)
C26 N3 C32 108.02(14)
C26 N3 C33 126.01(16)
C32 N3 C33 125.89(16)
C41 N4 C35 108.96(16)
C41 N4 C42 126.17(18)
C35 N4 C42 124.9(2)
C2 C1 C3 104.93(14)
C2 C1 Si1 125.91(12)
C3 C1 Si1 129.12(12)
N1 C2 C1 111.74(14)
C4 C3 C8 118.76(15)
C4 C3 C1 133.51(16)
C8 C3 C1 107.73(14)
C5 C4 C3 118.97(17)
C4 C5 C6 121.20(16)
C7 C6 C5 121.60(16)
C6 C7 C8 116.99(17)
N1 C8 C7 129.97(16)
N1 C8 C3 107.55(14)
C7 C8 C3 122.48(15)
C11 C10 C12 105.03(14)
C11 C10 Si1 123.14(13)
C12 C10 Si1 131.67(13)
N2 C11 C10 111.49(16)
C13 C12 C17 118.38(16)
C13 C12 C10 134.40(16)
C17 C12 C10 107.21(15)
C14 C13 C12 118.75(19)
C13 C14 C15 121.3(2)
C16 C15 C14 121.52(19)
C15 C16 C17 117.26(19)
N2 C17 C16 129.36(17)
N2 C17 C12 107.87(15)
C16 C17 C12 122.76(18)
C20 C19 C24 117.32(15)
C20 C19 Si1 120.90(12)
C24 C19 Si1 121.66(13)
C21 C20 C19 121.62(15)
C22 C21 C20 119.72(17)
C23 C22 C21 119.91(17)
C22 C23 C24 120.40(16)
C23 C24 C19 121.02(17)
C26 C25 C27 104.86(14)
C26 C25 Si2 126.65(13)
C27 C25 Si2 128.48(12)
N3 C26 C25 111.70(15)
C28 C27 C32 118.77(16)
C28 C27 C25 133.54(16)
C32 C27 C25 107.69(14)
C29 C28 C27 118.75(18)
C28 C29 C30 121.36(18)
C31 C30 C29 121.45(18)
C30 C31 C32 117.12(19)
N3 C32 C31 129.73(17)
N3 C32 C27 107.73(14)
C31 C32 C27 122.53(17)
C35 C34 C36 105.57(15)
C35 C34 Si2 127.16(14)
C36 C34 Si2 127.19(14)
C34 C35 N4 110.46(18)
C37 C36 C41 118.85(17)
C37 C36 C34 133.56(17)
C41 C36 C34 107.59(17)
C38 C37 C36 119.0(2)
C39 C38 C37 121.1(2)
C40 C39 C38 122.2(2)
C39 C40 C41 116.87(19)
N4 C41 C36 107.42(16)
N4 C41 C40 130.60(19)
C36 C41 C40 122.0(2)
C44 C43 C48 117.21(17)
C44 C43 Si2 121.90(14)
C48 C43 Si2 120.90(13)
C45 C44 C43 121.22(19)
C46 C45 C44 120.34(19)
C45 C46 C47 119.84(19)
C46 C47 C48 119.8(2)
C47 C48 C43 121.55(18)

loop_
_geom_bond_atom_site_label_1
_geom_bond_atom_site_label_2
_geom_bond_distance
Si1 C10 1.8467(16)
Si1 C1 1.8503(17)
Si1 C19 1.8763(17)
Si2 C34 1.8395(17)
Si2 C25 1.8459(17)
Si2 C43 1.8675(17)
N1 C2 1.370(2)
N1 C8 1.383(2)
N1 C9 1.452(2)
N2 C11 1.365(2)
N2 C17 1.371(2)
N2 C18 1.459(2)
N3 C26 1.370(2)
N3 C32 1.382(2)
N3 C33 1.448(2)
N4 C41 1.374(3)
N4 C35 1.383(2)
N4 C42 1.456(3)
C1 C2 1.372(2)
C1 C3 1.444(2)
C3 C4 1.401(2)
C3 C8 1.411(2)
C4 C5 1.379(3)
C5 C6 1.398(3)
C6 C7 1.381(3)
C7 C8 1.397(2)
C10 C11 1.378(2)
C10 C12 1.442(2)
C12 C13 1.394(3)
C12 C17 1.419(2)
C13 C14 1.388(3)
C14 C15 1.399(3)
C15 C16 1.367(3)
C16 C17 1.392(3)
C19 C20 1.397(2)
C19 C24 1.400(2)
C20 C21 1.387(2)
C21 C22 1.385(3)
C22 C23 1.374(3)
C23 C24 1.389(3)
C25 C26 1.371(2)
C25 C27 1.448(2)
C27 C28 1.402(2)
C27 C32 1.407(2)
C28 C29 1.381(3)
C29 C30 1.395(3)
C30 C31 1.379(3)
C31 C32 1.396(2)
C34 C35 1.364(3)
C34 C36 1.453(3)
C36 C37 1.397(3)
C36 C41 1.404(3)
C37 C38 1.383(3)
C38 C39 1.382(3)
C39 C40 1.369(3)
C40 C41 1.411(3)
C43 C44 1.388(2)
C43 C48 1.391(3)
C44 C45 1.386(3)
C45 C46 1.368(3)
C46 C47 1.372(3)
C47 C48 1.386(3)
